data_7061256
loop_
_publ_author_name
'Wang, Yong'

_publ_section_title
;
 Synthesis, structural and metal-to-metal charge transfer properties of
 cyanide-bridged compound [FeII/III-NC-RuII-CN-FeII/III]
;
_journal_issue 8
_journal_name_full 'New Journal of Chemistry'
_journal_page_first 3978
_journal_page_last 3984
_journal_paper_doi 10.1039/D1NJ05900A
_journal_volume 46
_journal_year 2022
_chemical_formula_moiety 'C100 H110 Fe2 N6 P4 Ru, 2(F6 P)'
_chemical_formula_sum 'C104 H118 Cl8 F12 Fe2 N6 P6 Ru'
_chemical_formula_weight 2362.23
_space_group_crystal_system monoclinic
_space_group_IT_number 14
_space_group_name_Hall '-P 2ybc'
_space_group_name_H-M_alt 'P 1 21/c 1'
_atom_sites_solution_hydrogens mixed
_atom_sites_solution_primary iterative
_audit_block_doi 10.5517/ccdc.csd.cc24rr0p
_audit_creation_date 2022-01-21
_audit_creation_method
;
Olex2 1.2
(compiled 2018.05.29 svn.r3508 for OlexSys, GUI svn.r5506)
;
_audit_update_record
;
2022-01-25 deposited with the CCDC.	2022-01-28 downloaded from the CCDC.
;
_cell_angle_alpha 90
_cell_angle_beta 96.100(6)
_cell_angle_gamma 90
_cell_formula_units_Z 4
_cell_length_a 13.838(3)
_cell_length_b 30.951(8)
_cell_length_c 25.870(7)
_cell_measurement_reflns_used 34554
_cell_measurement_temperature 123(2)
_cell_measurement_theta_max 27.4855
_cell_measurement_theta_min 2.1905
_cell_volume 11017(5)
_computing_cell_refinement 'CrystalClear (Rigaku Inc., 2016)'
_computing_data_collection 'CrystalClear (Rigaku Inc., 2016)'
_computing_data_reduction 'CrystalClear (Rigaku Inc., 2016)'
_computing_molecular_graphics 'Olex2 (Dolomanov et al., 2009)'
_computing_publication_material 'Olex2 (Dolomanov et al., 2009)'
_computing_structure_refinement 'ShelXL (Sheldrick, 2015)'
_computing_structure_solution 'olex2.solve (Bourhis et al., 2015)'
_diffrn_ambient_temperature 123(2)
_diffrn_detector_area_resol_mean 28.5714
_diffrn_measured_fraction_theta_full 0.996
_diffrn_measured_fraction_theta_max 0.996
_diffrn_measurement_device_type Saturn724+
_diffrn_measurement_method CCD_Profile_fitting
_diffrn_radiation_monochromator graphite
_diffrn_radiation_type MoK\a
_diffrn_radiation_wavelength 0.71073
_diffrn_reflns_av_R_equivalents 0.0706
_diffrn_reflns_av_unetI/netI 0.0685
_diffrn_reflns_Laue_measured_fraction_full 0.996
_diffrn_reflns_Laue_measured_fraction_max 0.996
_diffrn_reflns_limit_h_max 15
_diffrn_reflns_limit_h_min -16
_diffrn_reflns_limit_k_max 36
_diffrn_reflns_limit_k_min -36
_diffrn_reflns_limit_l_max 28
_diffrn_reflns_limit_l_min -30
_diffrn_reflns_number 77510
_diffrn_reflns_point_group_measured_fraction_full 0.996
_diffrn_reflns_point_group_measured_fraction_max 0.996
_diffrn_reflns_theta_full 25.000
_diffrn_reflns_theta_max 25.000
_diffrn_reflns_theta_min 2.152
_exptl_absorpt_coefficient_mu 0.745
_exptl_absorpt_correction_T_max 1.0000
_exptl_absorpt_correction_T_min 0.4823
_exptl_absorpt_correction_type multi-scan
_exptl_absorpt_process_details 'RIGAKU/MSC(2004),CrystalClear Version 1.3.6'
_exptl_crystal_colour red
_exptl_crystal_density_diffrn 1.424
_exptl_crystal_description prism
_exptl_crystal_F_000 4856
_exptl_crystal_size_max 0.481
_exptl_crystal_size_mid 0.372
_exptl_crystal_size_min 0.112
_refine_diff_density_max 0.665
_refine_diff_density_min -0.709
_refine_diff_density_rms 0.083
_refine_ls_extinction_method none
_refine_ls_goodness_of_fit_ref 1.097
_refine_ls_hydrogen_treatment constr
_refine_ls_matrix_type full
_refine_ls_number_parameters 1180
_refine_ls_number_reflns 19340
_refine_ls_number_restraints 38
_refine_ls_restrained_S_all 1.098
_refine_ls_R_factor_all 0.0832
_refine_ls_R_factor_gt 0.0646
_refine_ls_shift/su_max 0.001
_refine_ls_shift/su_mean 0.000
_refine_ls_structure_factor_coef Fsqd
_refine_ls_weighting_details 'w=1/[\s^2^(Fo^2^)+(0.0596P)^2^+9.5081P] where P=(Fo^2^+2Fc^2^)/3'
_refine_ls_weighting_scheme calc
_refine_ls_wR_factor_gt 0.1458
_refine_ls_wR_factor_ref 0.1598
_reflns_Friedel_coverage 0.000
_reflns_number_gt 15351
_reflns_number_total 19340
_reflns_threshold_expression 'I > 2\s(I)'
_cod_data_source_file d1nj05900a2.cif
_cod_data_source_block a
_cod_depositor_comments
;
The following automatic conversions were performed:

data item '_exptl_absorpt_correction_type' value 'Multi-scan' was
changed to 'multi-scan' in accordance with the
/home/data/users/saulius/crontab/automatic-downloads/rss-feeds/RSC/lib/dictionaries/cif_core.dic
dictionary named 'cif_core.dic' version 2.4.2 last updated on
2011-04-26.

Automatic conversion script
Id: cif_fix_values 7556 2019-12-06 15:28:31Z antanas 

 Adding full bibliography for 7061254--7061257.cif.
;
_cod_database_code 7061256
_shelx_shelxl_version_number 2018/3
_shelx_space_group_comment
;
The symmetry employed for this shelxl refinement is uniquely defined
by the following loop, which should always be used as a source of
symmetry information in preference to the above space-group names.
They are only intended as comments.
;
_olex2_refinement_description
;
1. Fixed Uiso
 At 1.2 times of:
  All C(H) groups, All C(H,H) groups
 At 1.5 times of:
  All C(H,H,H) groups
2. Restrained distances
 C54-C57 \\sim C54-C57A
 with sigma of 0.02
 C57-C58 \\sim C57A-C58A
 with sigma of 0.02
 C63-C67 \\sim C63-C67A
 with sigma of 0.04
 C57-C59 \\sim C57A-C59A
 with sigma of 0.02
 C57-C60 \\sim C57A-C60A
 with sigma of 0.02
 C67-C69 \\sim C67A-C69A
 with sigma of 0.04
 C66-C69 \\sim C66A-C69A
 with sigma of 0.02
 C66-C67 \\sim C66A-C67A
 with sigma of 0.02
 C63-C69 \\sim C63-C69A
 with sigma of 0.04
 C54-C58 \\sim C54-C58A
 with sigma of 0.04
 C54-C59 \\sim C54-C59A
 with sigma of 0.04
 C54-C60 \\sim C54-C60A
 with sigma of 0.04
 C63-C66 \\sim C63-C66A
 with sigma of 0.02
 C58-C59 \\sim C58A-C59A
 with sigma of 0.04
 C66-C68 \\sim C66A-C68A
 with sigma of 0.02
 C58-C60 \\sim C58A-C60A
 with sigma of 0.04
 C63-C68 \\sim C63-C68A
 with sigma of 0.04
 C67-C68 \\sim C67A-C68A
 with sigma of 0.04
 C59-C60 \\sim C59A-C60A
 with sigma of 0.04
 C68-C69 \\sim C68A-C69A
 with sigma of 0.04
3. Rigid body (RIGU) restrains
 C57A, C59A, C58A, C60A
 with sigma for 1-2 distances of 0.001 and sigma for 1-3 distances of 0.001
 C66, C67, C68, C69
 with sigma for 1-2 distances of 0.001 and sigma for 1-3 distances of 0.001
4. Others
 Sof(C57A)=Sof(C58A)=Sof(H58D)=Sof(H58E)=Sof(H58F)=Sof(C59A)=Sof(H59D)=
 Sof(H59E)=Sof(H59F)=Sof(C60A)=Sof(H60D)=Sof(H60E)=Sof(H60F)=1-FVAR(1)
 Sof(C57)=Sof(C58)=Sof(H58A)=Sof(H58B)=Sof(H58C)=Sof(C59)=Sof(H59A)=Sof(H59B)=
 Sof(H59C)=Sof(C60)=Sof(H60A)=Sof(H60B)=Sof(H60C)=FVAR(1)
 Sof(C66A)=Sof(C67A)=Sof(H67D)=Sof(H67E)=Sof(H67F)=Sof(C68A)=Sof(H68D)=
 Sof(H68E)=Sof(H68F)=Sof(C69A)=Sof(H69D)=Sof(H69E)=Sof(H69F)=1-FVAR(2)
 Sof(C66)=Sof(C67)=Sof(H67A)=Sof(H67B)=Sof(H67C)=Sof(C68)=Sof(H68A)=Sof(H68B)=
 Sof(H68C)=Sof(C69)=Sof(H69A)=Sof(H69B)=Sof(H69C)=FVAR(2)
 Fixed Uiso: C57A(0.06) C58A(0.06) C59A(0.06) C60A(0.06) C66A(0.06) C67A(0.06)
 C68A(0.06) C69A(0.06)
5.a Riding coordinates:
 C58A(H58D,H58E,H58F), C69A(H69D,H69E,H69F)
5.b Ternary CH refined with riding coordinates:
 C3(H3), C4(H4), C5(H5), C6(H6), C7(H7), C70(H70), C71(H71), C72(H72),
 C73(H73), C74(H74)
5.c Secondary CH2 refined with riding coordinates:
 C8(H8A,H8B), C9(H9A,H9B), C75(H75A,H75B), C76(H76A,H76B)
5.d Me refined with riding coordinates:
 C40(H40A,H40B,H40C), C41(H41A,H41B,H41C), C42(H42A,H42B,H42C), C49(H49A,H49B,
 H49C), C50(H50A,H50B,H50C), C51(H51A,H51B,H51C)
5.e Aromatic/amide H refined with riding coordinates:
 C11(H11), C12(H12), C13(H13), C14(H14), C15(H15), C17(H17), C18(H18),
 C19(H19), C20(H20), C21(H21), C23(H23), C24(H24), C25(H25), C26(H26), C27(H27),
  C29(H29), C30(H30), C31(H31), C32(H32), C33(H33), C34(H34), C35(H35),
 C37(H37), C38(H38), C43(H43), C44(H44), C46(H46), C47(H47), C52(H52), C53(H53),
  C55(H55), C56(H56), C61(H61), C62(H62), C64(H64), C65(H65), C78(H78),
 C79(H79), C80(H80), C81(H81), C82(H82), C84(H84), C85(H85), C86(H86), C87(H87),
  C88(H88), C90(H90), C91(H91), C92(H92), C93(H93), C94(H94), C96(H96),
 C97(H97), C98(H98), C99(H99), C100(H100)
5.f Idealised Me refined as rotating group:
 C58(H58A,H58B,H58C), C59(H59A,H59B,H59C), C60(H60A,H60B,H60C), C67(H67A,H67B,
 H67C), C68(H68A,H68B,H68C), C69(H69A,H69B,H69C), C59A(H59D,H59E,H59F),
 C60A(H60D,H60E,H60F), C67A(H67D,H67E,H67F), C68A(H68D,H68E,H68F)
;
_olex2_submission_special_instructions 'No special instructions were received'

loop_
_space_group_symop_operation_xyz
'x, y, z'
'-x, y+1/2, -z+1/2'
'-x, -y, -z'
'x, -y-1/2, z-1/2'

loop_
_atom_site_label
_atom_site_type_symbol
_atom_site_fract_x
_atom_site_fract_y
_atom_site_fract_z
_atom_site_U_iso_or_equiv
_atom_site_adp_type
_atom_site_occupancy
_atom_site_site_symmetry_order
_atom_site_calc_flag
_atom_site_refinement_flags_posn
_atom_site_refinement_flags_adp
_atom_site_refinement_flags_occupancy
_atom_site_disorder_assembly
_atom_site_disorder_group
Ru1 Ru 0.13466(2) 0.30836(2) 0.44087(2) 0.02611(10) Uani 1 1 d . . . . .
Fe1 Fe 0.28679(4) 0.30630(2) 0.63010(2) 0.02634(15) Uani 1 1 d . . . . .
Fe2 Fe -0.02227(4) 0.32448(2) 0.25370(2) 0.02545(15) Uani 1 1 d . . . . .
C1 C 0.2050(3) 0.30575(13) 0.51404(16) 0.0258(9) Uani 1 1 d . . . . .
C2 C 0.0630(3) 0.31242(13) 0.36784(17) 0.0270(9) Uani 1 1 d . . . . .
C3 C 0.1656(3) 0.34309(16) 0.64733(19) 0.0388(11) Uani 1 1 d . . . . .
H3 H 0.127279 0.362334 0.623022 0.047 Uiso 1 1 calc R . . . .
C4 C 0.1482(3) 0.29926(16) 0.6536(2) 0.0409(12) Uani 1 1 d . . . . .
H4 H 0.094721 0.282703 0.635297 0.049 Uiso 1 1 calc R . . . .
C5 C 0.2181(4) 0.28321(17) 0.6913(2) 0.0454(13) Uani 1 1 d . . . . .
H5 H 0.221530 0.253536 0.704637 0.054 Uiso 1 1 calc R . . . .
C6 C 0.2819(4) 0.31726(19) 0.70813(19) 0.0485(14) Uani 1 1 d . . . . .
H6 H 0.336654 0.315752 0.735401 0.058 Uiso 1 1 calc R . . . .
C7 C 0.2459(3) 0.35521(16) 0.68080(19) 0.0412(12) Uani 1 1 d . . . . .
H7 H 0.273713 0.384310 0.684633 0.049 Uiso 1 1 calc R . . . .
C8 C 0.4814(3) 0.25453(14) 0.59542(18) 0.0337(10) Uani 1 1 d . . . . .
H8A H 0.537632 0.254430 0.621233 0.040 Uiso 1 1 calc R . . . .
H8B H 0.488881 0.231265 0.571038 0.040 Uiso 1 1 calc R . . . .
C9 C 0.4752(3) 0.29797(14) 0.56650(16) 0.0308(10) Uani 1 1 d . . . . .
H9A H 0.436170 0.294947 0.533264 0.037 Uiso 1 1 calc R . . . .
H9B H 0.539648 0.307559 0.560232 0.037 Uiso 1 1 calc R . . . .
C10 C 0.4128(3) 0.22404(14) 0.69168(17) 0.0316(10) Uani 1 1 d . . . . .
C11 C 0.3631(3) 0.19129(16) 0.71382(18) 0.0378(11) Uani 1 1 d . . . . .
H11 H 0.312034 0.177598 0.694015 0.045 Uiso 1 1 calc R . . . .
C12 C 0.3879(4) 0.17825(17) 0.76535(19) 0.0444(13) Uani 1 1 d . . . . .
H12 H 0.353425 0.156194 0.779503 0.053 Uiso 1 1 calc R . . . .
C13 C 0.4646(3) 0.19853(18) 0.79540(19) 0.0467(13) Uani 1 1 d . . . . .
H13 H 0.482392 0.189832 0.829498 0.056 Uiso 1 1 calc R . . . .
C14 C 0.5140(4) 0.23186(18) 0.77371(19) 0.0450(12) Uani 1 1 d . . . . .
H14 H 0.564799 0.245767 0.793532 0.054 Uiso 1 1 calc R . . . .
C15 C 0.4884(3) 0.24444(16) 0.72309(18) 0.0395(11) Uani 1 1 d . . . . .
H15 H 0.521999 0.267001 0.709339 0.047 Uiso 1 1 calc R . . . .
C16 C 0.3133(3) 0.19755(14) 0.59667(18) 0.0333(10) Uani 1 1 d . . . . .
C17 C 0.2126(4) 0.19548(16) 0.58405(18) 0.0415(12) Uani 1 1 d . . . . .
H17 H 0.174519 0.219662 0.588530 0.050 Uiso 1 1 calc R . . . .
C18 C 0.1692(4) 0.15727(18) 0.5648(2) 0.0571(15) Uani 1 1 d . . . . .
H18 H 0.102144 0.155948 0.556874 0.068 Uiso 1 1 calc R . . . .
C19 C 0.2253(5) 0.12142(19) 0.5574(2) 0.0649(17) Uani 1 1 d . . . . .
H19 H 0.195998 0.096051 0.544416 0.078 Uiso 1 1 calc R . . . .
C20 C 0.3244(5) 0.12309(18) 0.5690(2) 0.0628(16) Uani 1 1 d . . . . .
H20 H 0.361870 0.098854 0.563795 0.075 Uiso 1 1 calc R . . . .
C21 C 0.3690(4) 0.16068(17) 0.5886(2) 0.0490(13) Uani 1 1 d . . . . .
H21 H 0.436137 0.161479 0.596416 0.059 Uiso 1 1 calc R . . . .
C22 C 0.4043(3) 0.38637(14) 0.56752(15) 0.0278(9) Uani 1 1 d . . . . .
C23 C 0.4782(4) 0.40105(16) 0.5388(2) 0.0422(12) Uani 1 1 d . . . . .
H23 H 0.535608 0.385431 0.538918 0.051 Uiso 1 1 calc R . . . .
C24 C 0.4655(4) 0.43866(16) 0.5105(2) 0.0467(13) Uani 1 1 d . . . . .
H24 H 0.514169 0.447945 0.490930 0.056 Uiso 1 1 calc R . . . .
C25 C 0.3818(4) 0.46273(16) 0.5106(2) 0.0469(13) Uani 1 1 d . . . . .
H25 H 0.375010 0.488487 0.492093 0.056 Uiso 1 1 calc R . . . .
C26 C 0.3088(4) 0.44865(16) 0.5381(2) 0.0475(13) Uani 1 1 d . . . . .
H26 H 0.251871 0.464623 0.537794 0.057 Uiso 1 1 calc R . . . .
C27 C 0.3196(4) 0.41037(17) 0.5666(2) 0.0461(13) Uani 1 1 d . . . . .
H27 H 0.269568 0.400897 0.585155 0.055 Uiso 1 1 calc R . . . .
C28 C 0.5178(3) 0.35480(14) 0.65605(16) 0.0296(10) Uani 1 1 d . . . . .
C29 C 0.4980(4) 0.38410(17) 0.69443(19) 0.0451(13) Uani 1 1 d . . . . .
H29 H 0.434254 0.393010 0.696291 0.054 Uiso 1 1 calc R . . . .
C30 C 0.5701(4) 0.40000(18) 0.7293(2) 0.0507(14) Uani 1 1 d . . . . .
H30 H 0.554514 0.419365 0.754656 0.061 Uiso 1 1 calc R . . . .
C31 C 0.6653(4) 0.38791(17) 0.7277(2) 0.0462(13) Uani 1 1 d . . . . .
H31 H 0.713933 0.398658 0.751906 0.055 Uiso 1 1 calc R . . . .
C32 C 0.6870(4) 0.35974(18) 0.6899(2) 0.0512(14) Uani 1 1 d . . . . .
H32 H 0.751250 0.351591 0.687972 0.061 Uiso 1 1 calc R . . . .
C33 C 0.6135(3) 0.34304(17) 0.65395(19) 0.0424(12) Uani 1 1 d . . . . .
H33 H 0.629376 0.323876 0.628484 0.051 Uiso 1 1 calc R . . . .
C34 C 0.3249(3) 0.35346(14) 0.42381(17) 0.0321(10) Uani 1 1 d . . . . .
H34 H 0.352432 0.330953 0.444170 0.039 Uiso 1 1 calc R . . . .
C35 C 0.3866(3) 0.38102(14) 0.40113(18) 0.0365(11) Uani 1 1 d . . . . .
H35 H 0.453235 0.376090 0.405640 0.044 Uiso 1 1 calc R . . . .
C36 C 0.3499(3) 0.41622(14) 0.37152(18) 0.0348(10) Uani 1 1 d . . . . .
C37 C 0.2491(3) 0.42143(14) 0.36749(18) 0.0350(11) Uani 1 1 d . . . . .
H37 H 0.220469 0.444831 0.349243 0.042 Uiso 1 1 calc R . . . .
C38 C 0.1916(3) 0.39199(14) 0.39050(17) 0.0324(10) Uani 1 1 d . . . . .
H38 H 0.124718 0.396278 0.386769 0.039 Uiso 1 1 calc R . . . .
C39 C 0.4132(4) 0.44816(16) 0.3442(2) 0.0467(13) Uani 1 1 d . . . . .
C40 C 0.3996(5) 0.49346(18) 0.3651(2) 0.0627(16) Uani 1 1 d . . . . .
H40A H 0.332008 0.501046 0.360129 0.094 Uiso 1 1 calc R . . . .
H40B H 0.422015 0.494279 0.401504 0.094 Uiso 1 1 calc R . . . .
H40C H 0.436271 0.513651 0.346839 0.094 Uiso 1 1 calc R . . . .
C41 C 0.5197(4) 0.4345(2) 0.3512(3) 0.081(2) Uani 1 1 d . . . . .
H41A H 0.525664 0.405844 0.337631 0.122 Uiso 1 1 calc R . . . .
H41B H 0.557285 0.454188 0.332794 0.122 Uiso 1 1 calc R . . . .
H41C H 0.543029 0.434816 0.387459 0.122 Uiso 1 1 calc R . . . .
C42 C 0.3778(5) 0.4480(2) 0.2853(2) 0.0694(18) Uani 1 1 d . . . . .
H42A H 0.385821 0.419584 0.271476 0.104 Uiso 1 1 calc R . . . .
H42B H 0.310355 0.455903 0.280335 0.104 Uiso 1 1 calc R . . . .
H42C H 0.415159 0.468318 0.267742 0.104 Uiso 1 1 calc R . . . .
C43 C -0.0570(3) 0.34875(14) 0.46429(17) 0.0309(10) Uani 1 1 d . . . . .
H43 H -0.084379 0.328086 0.441079 0.037 Uiso 1 1 calc R . . . .
C44 C -0.1186(3) 0.37268(13) 0.49168(16) 0.0298(10) Uani 1 1 d . . . . .
H44 H -0.185256 0.367691 0.486934 0.036 Uiso 1 1 calc R . . . .
C45 C -0.0806(3) 0.40455(14) 0.52667(16) 0.0291(9) Uani 1 1 d . . . . .
C46 C 0.0186(3) 0.41109(13) 0.52932(17) 0.0318(10) Uani 1 1 d . . . . .
H46 H 0.047154 0.432879 0.550506 0.038 Uiso 1 1 calc R . . . .
C47 C 0.0758(3) 0.38591(14) 0.50114(17) 0.0329(10) Uani 1 1 d . . . . .
H47 H 0.142197 0.391393 0.504168 0.039 Uiso 1 1 calc R . . . .
C48 C -0.1440(3) 0.43150(15) 0.55991(18) 0.0394(11) Uani 1 1 d . . . . .
C49 C -0.1405(4) 0.47887(16) 0.5432(2) 0.0480(13) Uani 1 1 d . . . . .
H49A H -0.165532 0.481412 0.507249 0.072 Uiso 1 1 calc R . . . .
H49B H -0.179284 0.495989 0.564039 0.072 Uiso 1 1 calc R . . . .
H49C H -0.074512 0.488906 0.547750 0.072 Uiso 1 1 calc R . . . .
C50 C -0.2509(4) 0.41613(19) 0.5536(2) 0.0564(16) Uani 1 1 d . . . . .
H50A H -0.253791 0.386426 0.564056 0.085 Uiso 1 1 calc R . . . .
H50B H -0.288121 0.433495 0.575048 0.085 Uiso 1 1 calc R . . . .
H50C H -0.277150 0.418917 0.517931 0.085 Uiso 1 1 calc R . . . .
C51 C -0.1040(4) 0.42740(18) 0.61731(19) 0.0504(13) Uani 1 1 d . . . . .
H51A H -0.106237 0.397696 0.627785 0.076 Uiso 1 1 calc R . . . .
H51B H -0.038028 0.437436 0.621896 0.076 Uiso 1 1 calc R . . . .
H51C H -0.142800 0.444520 0.638186 0.076 Uiso 1 1 calc R . . . .
C52 C 0.0150(4) 0.22806(16) 0.42013(18) 0.0419(12) Uani 1 1 d . . . . .
H52 H 0.037266 0.231496 0.387707 0.050 Uiso 1 1 calc R . . . .
C53 C -0.0434(4) 0.19296(16) 0.4277(2) 0.0427(12) Uani 1 1 d . . . . .
H53 H -0.057365 0.173251 0.400773 0.051 Uiso 1 1 calc R . . . .
C54 C -0.0814(3) 0.18648(15) 0.4743(2) 0.0402(12) Uani 1 1 d D . . . .
C55 C -0.0548(4) 0.21691(15) 0.51280(19) 0.0412(12) Uani 1 1 d . . . . .
H55 H -0.077513 0.214270 0.545211 0.049 Uiso 1 1 calc R . . . .
C56 C 0.0062(3) 0.25160(14) 0.50305(17) 0.0313(10) Uani 1 1 d . . . . .
H56 H 0.022835 0.271252 0.529707 0.038 Uiso 1 1 calc R . . . .
C57 C -0.1470(5) 0.1480(2) 0.4817(3) 0.0556(17) Uani 0.890(7) 1 d D . P A 1
C58 C -0.1659(9) 0.1419(3) 0.5380(4) 0.122(5) Uani 0.890(7) 1 d D . P A 1
H58A H -0.106042 0.134893 0.558560 0.183 Uiso 0.890(7) 1 calc GR . P A 1
H58B H -0.211683 0.118912 0.540335 0.183 Uiso 0.890(7) 1 calc GR . P A 1
H58C H -0.191749 0.168174 0.550755 0.183 Uiso 0.890(7) 1 calc GR . P A 1
C59 C -0.2386(5) 0.1542(3) 0.4450(5) 0.128(5) Uani 0.890(7) 1 d D . P A 1
H59A H -0.270221 0.180455 0.453700 0.191 Uiso 0.890(7) 1 calc GR . P A 1
H59B H -0.281538 0.130225 0.448109 0.191 Uiso 0.890(7) 1 calc GR . P A 1
H59C H -0.222167 0.155977 0.409942 0.191 Uiso 0.890(7) 1 calc GR . P A 1
C60 C -0.0964(5) 0.10667(19) 0.4656(3) 0.063(2) Uani 0.890(7) 1 d D . P A 1
H60A H -0.087684 0.108190 0.429286 0.094 Uiso 0.890(7) 1 calc GR . P A 1
H60B H -0.135745 0.082030 0.471711 0.094 Uiso 0.890(7) 1 calc GR . P A 1
H60C H -0.034227 0.103995 0.485602 0.094 Uiso 0.890(7) 1 calc GR . P A 1
C61 C 0.2510(4) 0.22623(15) 0.45169(19) 0.0446(12) Uani 1 1 d . . . . .
H61 H 0.223409 0.226081 0.482945 0.054 Uiso 1 1 calc R . . . .
C62 C 0.3107(4) 0.19272(16) 0.4424(2) 0.0461(13) Uani 1 1 d . . . . .
H62 H 0.321238 0.170416 0.466425 0.055 Uiso 1 1 calc R . . . .
C63 C 0.3569(3) 0.19196(15) 0.3960(2) 0.0401(12) Uani 1 1 d D . . . .
C64 C 0.3338(3) 0.22601(16) 0.36282(19) 0.0388(11) Uani 1 1 d . . . . .
H64 H 0.361259 0.227312 0.331558 0.047 Uiso 1 1 calc R . . . .
C65 C 0.2706(3) 0.25849(15) 0.37481(17) 0.0337(10) Uani 1 1 d . . . . .
H65 H 0.256929 0.280561 0.350754 0.040 Uiso 1 1 calc R . . . .
C66 C 0.4267(5) 0.1559(2) 0.3857(3) 0.0495(15) Uani 0.810(10) 1 d D U P B 1
C67 C 0.4957(6) 0.1686(2) 0.3458(3) 0.059(2) Uani 0.810(10) 1 d D U P B 1
H67A H 0.458721 0.175492 0.313374 0.089 Uiso 0.810(10) 1 calc GR . P B 1
H67B H 0.538780 0.145013 0.340930 0.089 Uiso 0.810(10) 1 calc GR . P B 1
H67C H 0.533054 0.193412 0.358212 0.089 Uiso 0.810(10) 1 calc GR . P B 1
C68 C 0.4881(6) 0.1425(4) 0.4357(3) 0.082(3) Uani 0.810(10) 1 d D U P B 1
H68A H 0.525265 0.166837 0.449627 0.123 Uiso 0.810(10) 1 calc GR . P B 1
H68B H 0.531331 0.119625 0.428263 0.123 Uiso 0.810(10) 1 calc GR . P B 1
H68C H 0.446291 0.132694 0.460601 0.123 Uiso 0.810(10) 1 calc GR . P B 1
C69 C 0.3644(6) 0.1186(3) 0.3608(5) 0.096(4) Uani 0.810(10) 1 d D U P B 1
H69A H 0.318008 0.109802 0.383801 0.144 Uiso 0.810(10) 1 calc GR . P B 1
H69B H 0.405701 0.094566 0.354664 0.144 Uiso 0.810(10) 1 calc GR . P B 1
H69C H 0.330854 0.128034 0.328409 0.144 Uiso 0.810(10) 1 calc GR . P B 1
C70 C 0.0977(4) 0.36421(16) 0.24064(18) 0.0399(11) Uani 1 1 d . . . . .
H70 H 0.134894 0.382181 0.266853 0.048 Uiso 1 1 calc R . . . .
C71 C 0.1168(3) 0.32094(16) 0.2302(2) 0.0415(12) Uani 1 1 d . . . . .
H71 H 0.170756 0.303863 0.247199 0.050 Uiso 1 1 calc R . . . .
C72 C 0.0490(4) 0.30651(16) 0.1906(2) 0.0445(13) Uani 1 1 d . . . . .
H72 H 0.047488 0.277838 0.174433 0.053 Uiso 1 1 calc R . . . .
C73 C -0.0169(4) 0.34113(18) 0.17675(18) 0.0450(13) Uani 1 1 d . . . . .
H73 H -0.071225 0.340919 0.149153 0.054 Uiso 1 1 calc R . . . .
C74 C 0.0172(4) 0.37748(15) 0.20818(18) 0.0389(11) Uani 1 1 d . . . . .
H74 H -0.011940 0.406359 0.207194 0.047 Uiso 1 1 calc R . . . .
C75 C -0.2181(3) 0.26924(14) 0.28249(18) 0.0328(10) Uani 1 1 d . . . . .
H75A H -0.274096 0.270886 0.256610 0.039 Uiso 1 1 calc R . . . .
H75B H -0.225893 0.244302 0.304378 0.039 Uiso 1 1 calc R . . . .
C76 C -0.2109(3) 0.31041(14) 0.31551(16) 0.0314(10) Uani 1 1 d . . . . .
H76A H -0.172313 0.304884 0.348377 0.038 Uiso 1 1 calc R . . . .
H76B H -0.275279 0.319401 0.322719 0.038 Uiso 1 1 calc R . . . .
C77 C -0.1482(3) 0.24492(14) 0.18395(16) 0.0300(10) Uani 1 1 d . . . . .
C78 C -0.1014(3) 0.21102(15) 0.16070(17) 0.0344(10) Uani 1 1 d . . . . .
H78 H -0.051150 0.196207 0.179796 0.041 Uiso 1 1 calc R . . . .
C79 C -0.1293(4) 0.19928(15) 0.10941(18) 0.0395(11) Uani 1 1 d . . . . .
H79 H -0.097795 0.176860 0.094134 0.047 Uiso 1 1 calc R . . . .
C80 C -0.2046(3) 0.22134(17) 0.08127(18) 0.0411(12) Uani 1 1 d . . . . .
H80 H -0.223843 0.213538 0.047001 0.049 Uiso 1 1 calc R . . . .
C81 C -0.2510(4) 0.25453(17) 0.10351(18) 0.0431(12) Uani 1 1 d . . . . .
H81 H -0.301750 0.268928 0.084306 0.052 Uiso 1 1 calc R . . . .
C82 C -0.2230(3) 0.26673(15) 0.15404(18) 0.0359(11) Uani 1 1 d . . . . .
H82 H -0.254175 0.289708 0.168441 0.043 Uiso 1 1 calc R . . . .
C83 C -0.0468(3) 0.21413(14) 0.27729(15) 0.0285(9) Uani 1 1 d . . . . .
C84 C -0.1027(4) 0.17665(14) 0.28323(17) 0.0357(11) Uani 1 1 d . . . . .
H84 H -0.170031 0.178085 0.277017 0.043 Uiso 1 1 calc R . . . .
C85 C -0.0587(4) 0.13780(15) 0.29817(19) 0.0422(12) Uani 1 1 d . . . . .
H85 H -0.095845 0.113251 0.302295 0.051 Uiso 1 1 calc R . . . .
C86 C 0.0421(4) 0.13615(16) 0.3069(2) 0.0493(14) Uani 1 1 d . . . . .
H86 H 0.072401 0.110081 0.316375 0.059 Uiso 1 1 calc R . . . .
C87 C 0.0979(4) 0.17231(16) 0.30178(19) 0.0417(12) Uani 1 1 d . . . . .
H87 H 0.165215 0.170708 0.308322 0.050 Uiso 1 1 calc R . . . .
C88 C 0.0534(3) 0.21138(15) 0.28676(16) 0.0331(10) Uani 1 1 d . . . . .
H88 H 0.091281 0.235784 0.283065 0.040 Uiso 1 1 calc R . . . .
C89 C -0.1424(3) 0.39782(14) 0.32699(17) 0.0317(10) Uani 1 1 d . . . . .
C90 C -0.0597(4) 0.42331(16) 0.3309(2) 0.0442(12) Uani 1 1 d . . . . .
H90 H -0.010250 0.417050 0.310384 0.053 Uiso 1 1 calc R . . . .
C91 C -0.0495(4) 0.45807(18) 0.3649(2) 0.0587(16) Uani 1 1 d . . . . .
H91 H 0.006793 0.474704 0.367542 0.070 Uiso 1 1 calc R . . . .
C92 C -0.1233(4) 0.46776(18) 0.3948(2) 0.0610(17) Uani 1 1 d . . . . .
H92 H -0.117690 0.491359 0.417205 0.073 Uiso 1 1 calc R . . . .
C93 C -0.2050(4) 0.44240(18) 0.3914(2) 0.0520(14) Uani 1 1 d . . . . .
H93 H -0.254229 0.448726 0.412072 0.062 Uiso 1 1 calc R . . . .
C94 C -0.2153(3) 0.40750(16) 0.35774(19) 0.0399(12) Uani 1 1 d . . . . .
H94 H -0.271123 0.390620 0.355813 0.048 Uiso 1 1 calc R . . . .
C95 C -0.2519(3) 0.37335(14) 0.23263(17) 0.0293(9) Uani 1 1 d . . . . .
C96 C -0.3476(4) 0.3623(2) 0.2332(2) 0.0591(16) Uani 1 1 d . . . . .
H96 H -0.364370 0.343156 0.258448 0.071 Uiso 1 1 calc R . . . .
C97 C -0.4207(4) 0.3786(2) 0.1974(3) 0.073(2) Uani 1 1 d . . . . .
H97 H -0.485125 0.371170 0.199871 0.088 Uiso 1 1 calc R . . . .
C98 C -0.3981(5) 0.4051(2) 0.1593(2) 0.0682(18) Uani 1 1 d . . . . .
H98 H -0.446325 0.415378 0.134498 0.082 Uiso 1 1 calc R . . . .
C99 C -0.3019(5) 0.4170(3) 0.1574(3) 0.113(4) Uani 1 1 d . . . . .
H99 H -0.285347 0.436144 0.132111 0.136 Uiso 1 1 calc R . . . .
C100 C -0.2298(4) 0.4000(3) 0.1938(3) 0.093(3) Uani 1 1 d . . . . .
H100 H -0.165167 0.407030 0.191325 0.112 Uiso 1 1 calc R . . . .
N1 N 0.2397(2) 0.30431(11) 0.55688(14) 0.0272(8) Uani 1 1 d . . . . .
N2 N 0.0263(2) 0.31575(11) 0.32571(13) 0.0268(8) Uani 1 1 d . . . . .
N3 N 0.2276(2) 0.35717(11) 0.41824(13) 0.0275(8) Uani 1 1 d . . . . .
N4 N 0.0408(3) 0.35345(11) 0.46910(13) 0.0278(8) Uani 1 1 d . . . . .
N5 N 0.0417(2) 0.25791(11) 0.45753(13) 0.0294(8) Uani 1 1 d . . . . .
N6 N 0.2286(3) 0.25986(12) 0.41871(14) 0.0314(8) Uani 1 1 d . . . . .
P1 P 0.36944(8) 0.24585(4) 0.62768(4) 0.0286(3) Uani 1 1 d . . . . .
P2 P 0.41908(8) 0.33749(4) 0.60738(4) 0.0264(2) Uani 1 1 d . . . . .
P3 P -0.10450(8) 0.26367(3) 0.24983(4) 0.0260(2) Uani 1 1 d . . . . .
P4 P -0.15414(8) 0.35322(4) 0.28016(4) 0.0263(2) Uani 1 1 d . . . . .
P5 P 0.63002(8) 0.29385(4) 0.43988(4) 0.0312(3) Uani 1 1 d . . . . .
P6 P 0.08047(14) 0.50748(5) 0.23415(7) 0.0650(5) Uani 1 1 d . . . . .
F1 F 0.6241(2) 0.26025(9) 0.39315(10) 0.0495(7) Uani 1 1 d . . . . .
F2 F 0.74578(18) 0.29389(10) 0.44252(10) 0.0447(7) Uani 1 1 d . . . . .
F3 F 0.6348(2) 0.25526(9) 0.48110(10) 0.0449(7) Uani 1 1 d . . . . .
F4 F 0.6239(2) 0.33315(9) 0.39876(10) 0.0464(7) Uani 1 1 d . . . . .
F5 F 0.51397(19) 0.29442(10) 0.43787(11) 0.0470(7) Uani 1 1 d . . . . .
F6 F 0.6374(2) 0.32822(9) 0.48691(10) 0.0422(7) Uani 1 1 d . . . . .
F7 F 0.0562(4) 0.53478(12) 0.18212(15) 0.1183(18) Uani 1 1 d . . . . .
F8 F 0.1778(3) 0.53400(13) 0.24655(18) 0.0999(14) Uani 1 1 d . . . . .
F9 F 0.1357(3) 0.47194(12) 0.20304(19) 0.1020(15) Uani 1 1 d . . . . .
F10 F 0.1044(3) 0.48036(13) 0.28607(16) 0.0861(13) Uani 1 1 d . . . . .
F11 F 0.0236(3) 0.54278(12) 0.26524(15) 0.0809(11) Uani 1 1 d . . . . .
F12 F -0.0192(3) 0.48127(11) 0.22138(16) 0.0818(12) Uani 1 1 d . . . . .
C57A C -0.144(2) 0.1474(8) 0.4845(13) 0.060 Uiso 0.110(7) 1 d D U P A 2
C58A C -0.225(3) 0.1582(16) 0.518(2) 0.060 Uiso 0.110(7) 1 d D U P A 2
H58D H -0.280023 0.170432 0.497815 0.090 Uiso 0.110(7) 1 d R . P A 2
H58E H -0.243533 0.131952 0.534185 0.090 Uiso 0.110(7) 1 d R . P A 2
H58F H -0.200553 0.178382 0.544705 0.090 Uiso 0.110(7) 1 d R . P A 2
C59A C -0.186(3) 0.1272(14) 0.4335(15) 0.060 Uiso 0.110(7) 1 d D U P A 2
H59D H -0.226509 0.147905 0.413808 0.090 Uiso 0.110(7) 1 calc GR . P A 2
H59E H -0.224458 0.102415 0.440552 0.090 Uiso 0.110(7) 1 calc GR . P A 2
H59F H -0.134308 0.118454 0.413979 0.090 Uiso 0.110(7) 1 calc GR . P A 2
C60A C -0.084(3) 0.1122(12) 0.5156(18) 0.060 Uiso 0.110(7) 1 d D U P A 2
H60D H -0.026595 0.106067 0.499150 0.090 Uiso 0.110(7) 1 calc GR . P A 2
H60E H -0.122376 0.086406 0.516585 0.090 Uiso 0.110(7) 1 calc GR . P A 2
H60F H -0.065934 0.122195 0.550412 0.090 Uiso 0.110(7) 1 calc GR . P A 2
C66A C 0.4179(17) 0.1520(7) 0.3882(10) 0.060 Uiso 0.190(10) 1 d D . P B 2
C67A C 0.435(3) 0.1524(10) 0.3306(9) 0.060 Uiso 0.190(10) 1 d D . P B 2
H67D H 0.448839 0.181287 0.320361 0.090 Uiso 0.190(10) 1 calc GR . P B 2
H67E H 0.377115 0.142269 0.310150 0.090 Uiso 0.190(10) 1 calc GR . P B 2
H67F H 0.488199 0.133810 0.325342 0.090 Uiso 0.190(10) 1 calc GR . P B 2
C68A C 0.511(2) 0.1539(12) 0.4256(13) 0.060 Uiso 0.190(10) 1 d D . P B 2
H68D H 0.548825 0.178547 0.417593 0.090 Uiso 0.190(10) 1 calc GR . P B 2
H68E H 0.548324 0.128043 0.422161 0.090 Uiso 0.190(10) 1 calc GR . P B 2
H68F H 0.494818 0.156190 0.460692 0.090 Uiso 0.190(10) 1 calc GR . P B 2
C69A C 0.360(2) 0.1109(8) 0.4002(14) 0.060 Uiso 0.190(10) 1 d D . P B 2
H69D H 0.298086 0.112476 0.380105 0.090 Uiso 0.190(10) 1 d R . P B 2
H69E H 0.352086 0.111416 0.436535 0.090 Uiso 0.190(10) 1 d R . P B 2
H69F H 0.392446 0.084636 0.392085 0.090 Uiso 0.190(10) 1 d R . P B 2

loop_
_atom_site_aniso_label
_atom_site_aniso_U_11
_atom_site_aniso_U_22
_atom_site_aniso_U_33
_atom_site_aniso_U_23
_atom_site_aniso_U_13
_atom_site_aniso_U_12
Ru1 0.0277(2) 0.02728(18) 0.02273(18) -0.00121(13) -0.00007(14) 0.00153(14)
Fe1 0.0257(3) 0.0312(3) 0.0222(3) 0.0035(2) 0.0032(3) -0.0002(3)
Fe2 0.0267(3) 0.0271(3) 0.0226(3) -0.0021(2) 0.0027(3) 0.0002(2)
C1 0.025(2) 0.022(2) 0.030(2) -0.0013(17) 0.0023(19) 0.0005(17)
C2 0.028(2) 0.021(2) 0.032(2) 0.0000(17) 0.0069(19) -0.0005(17)
C3 0.036(3) 0.042(3) 0.039(3) 0.002(2) 0.011(2) 0.011(2)
C4 0.033(3) 0.045(3) 0.047(3) -0.002(2) 0.015(2) -0.006(2)
C5 0.046(3) 0.047(3) 0.046(3) 0.018(2) 0.017(2) 0.004(2)
C6 0.041(3) 0.081(4) 0.025(3) 0.005(2) 0.010(2) 0.014(3)
C7 0.040(3) 0.042(3) 0.045(3) -0.011(2) 0.017(2) -0.004(2)
C8 0.029(2) 0.036(3) 0.038(3) 0.002(2) 0.008(2) 0.0067(19)
C9 0.033(2) 0.034(2) 0.025(2) -0.0009(18) 0.0028(19) -0.0003(19)
C10 0.028(2) 0.035(2) 0.031(2) 0.0067(19) 0.0023(19) 0.0066(19)
C11 0.030(3) 0.048(3) 0.033(3) 0.013(2) -0.001(2) 0.005(2)
C12 0.040(3) 0.054(3) 0.041(3) 0.024(2) 0.012(2) 0.013(2)
C13 0.035(3) 0.075(4) 0.030(3) 0.020(2) 0.002(2) 0.013(3)
C14 0.035(3) 0.062(3) 0.037(3) 0.006(2) 0.003(2) 0.009(2)
C15 0.032(3) 0.048(3) 0.039(3) 0.007(2) 0.007(2) 0.003(2)
C16 0.034(3) 0.030(2) 0.035(3) 0.0063(19) 0.001(2) -0.0021(19)
C17 0.048(3) 0.037(3) 0.038(3) 0.007(2) -0.003(2) -0.010(2)
C18 0.047(3) 0.047(3) 0.073(4) -0.002(3) -0.009(3) -0.018(3)
C19 0.080(5) 0.039(3) 0.073(4) -0.006(3) -0.008(4) -0.009(3)
C20 0.078(4) 0.034(3) 0.075(4) -0.003(3) 0.004(4) -0.003(3)
C21 0.051(3) 0.043(3) 0.051(3) 0.003(2) -0.002(3) 0.012(2)
C22 0.030(2) 0.030(2) 0.021(2) 0.0006(17) -0.0033(18) -0.0036(18)
C23 0.036(3) 0.039(3) 0.052(3) 0.012(2) 0.008(2) -0.002(2)
C24 0.048(3) 0.045(3) 0.048(3) 0.015(2) 0.010(3) -0.008(2)
C25 0.060(3) 0.032(3) 0.049(3) 0.011(2) 0.001(3) -0.005(2)
C26 0.045(3) 0.040(3) 0.058(3) 0.013(2) 0.010(3) 0.011(2)
C27 0.036(3) 0.049(3) 0.054(3) 0.015(2) 0.008(2) 0.004(2)
C28 0.026(2) 0.036(2) 0.026(2) 0.0059(18) -0.0041(18) -0.0004(18)
C29 0.037(3) 0.052(3) 0.045(3) -0.015(2) -0.003(2) 0.004(2)
C30 0.044(3) 0.054(3) 0.052(3) -0.019(3) -0.004(3) -0.004(3)
C31 0.041(3) 0.050(3) 0.044(3) 0.000(2) -0.012(2) -0.012(2)
C32 0.034(3) 0.061(4) 0.057(4) 0.002(3) -0.004(3) -0.001(2)
C33 0.030(3) 0.058(3) 0.037(3) -0.007(2) -0.001(2) 0.010(2)
C34 0.032(2) 0.029(2) 0.034(2) -0.0019(18) -0.002(2) 0.0025(19)
C35 0.032(3) 0.032(2) 0.046(3) 0.004(2) 0.005(2) 0.000(2)
C36 0.036(3) 0.032(2) 0.038(3) 0.0018(19) 0.011(2) -0.001(2)
C37 0.041(3) 0.025(2) 0.039(3) 0.0077(19) 0.002(2) 0.0048(19)
C38 0.026(2) 0.035(2) 0.036(2) 0.0032(19) 0.0021(19) 0.0040(19)
C39 0.042(3) 0.040(3) 0.060(3) 0.018(2) 0.014(3) 0.001(2)
C40 0.080(4) 0.044(3) 0.066(4) 0.012(3) 0.020(3) -0.016(3)
C41 0.042(3) 0.084(5) 0.124(6) 0.042(4) 0.034(4) -0.003(3)
C42 0.088(5) 0.076(5) 0.048(4) 0.011(3) 0.027(3) -0.006(4)
C43 0.032(2) 0.030(2) 0.030(2) -0.0014(18) -0.0001(19) 0.0005(19)
C44 0.027(2) 0.029(2) 0.033(2) -0.0005(18) 0.0048(19) 0.0004(18)
C45 0.031(2) 0.032(2) 0.025(2) -0.0033(17) 0.0016(18) 0.0042(18)
C46 0.036(3) 0.024(2) 0.033(2) -0.0055(18) -0.003(2) -0.0001(19)
C47 0.029(2) 0.031(2) 0.038(3) 0.0005(19) 0.001(2) -0.0025(19)
C48 0.044(3) 0.037(3) 0.039(3) -0.014(2) 0.007(2) -0.001(2)
C49 0.052(3) 0.037(3) 0.054(3) -0.010(2) 0.004(3) 0.014(2)
C50 0.040(3) 0.065(4) 0.066(4) -0.032(3) 0.013(3) 0.003(3)
C51 0.054(3) 0.057(3) 0.042(3) -0.010(2) 0.013(3) 0.000(3)
C52 0.056(3) 0.042(3) 0.027(2) -0.006(2) 0.004(2) -0.011(2)
C53 0.041(3) 0.041(3) 0.044(3) -0.010(2) -0.005(2) -0.011(2)
C54 0.035(3) 0.035(3) 0.051(3) -0.007(2) 0.008(2) -0.002(2)
C55 0.049(3) 0.038(3) 0.039(3) -0.005(2) 0.016(2) 0.001(2)
C56 0.030(2) 0.030(2) 0.035(2) -0.0051(18) 0.007(2) -0.0019(19)
C57 0.051(4) 0.035(3) 0.082(5) -0.014(3) 0.012(3) -0.012(3)
C58 0.191(12) 0.085(7) 0.105(8) -0.029(6) 0.086(8) -0.082(8)
C59 0.040(4) 0.054(5) 0.281(16) 0.001(7) -0.019(7) -0.017(4)
C60 0.076(5) 0.040(4) 0.073(5) 0.003(3) 0.011(4) -0.014(3)
C61 0.063(3) 0.034(3) 0.037(3) 0.007(2) 0.008(2) 0.006(2)
C62 0.057(3) 0.035(3) 0.046(3) 0.004(2) 0.004(3) 0.014(2)
C63 0.029(3) 0.034(3) 0.055(3) -0.002(2) -0.006(2) 0.002(2)
C64 0.035(3) 0.046(3) 0.037(3) -0.005(2) 0.008(2) 0.003(2)
C65 0.033(3) 0.038(3) 0.029(2) 0.0011(19) 0.000(2) 0.003(2)
C66 0.044(3) 0.034(3) 0.070(4) -0.010(3) 0.004(2) 0.015(2)
C67 0.056(4) 0.054(4) 0.069(4) -0.011(3) 0.012(3) 0.020(3)
C68 0.052(5) 0.111(9) 0.085(4) 0.027(4) 0.013(3) 0.043(5)
C69 0.057(4) 0.044(4) 0.186(10) -0.047(5) 0.009(5) 0.007(3)
C70 0.043(3) 0.042(3) 0.035(3) -0.001(2) 0.011(2) -0.011(2)
C71 0.027(3) 0.045(3) 0.055(3) -0.001(2) 0.016(2) 0.000(2)
C72 0.053(3) 0.040(3) 0.046(3) -0.011(2) 0.032(3) -0.007(2)
C73 0.049(3) 0.063(3) 0.024(2) 0.003(2) 0.009(2) -0.017(3)
C74 0.049(3) 0.030(2) 0.040(3) 0.005(2) 0.017(2) -0.003(2)
C75 0.031(2) 0.030(2) 0.038(3) -0.0012(19) 0.008(2) -0.0061(19)
C76 0.040(3) 0.034(2) 0.021(2) -0.0010(18) 0.0052(19) -0.001(2)
C77 0.029(2) 0.034(2) 0.027(2) -0.0017(18) 0.0043(19) -0.0062(19)
C78 0.032(3) 0.043(3) 0.028(2) -0.005(2) 0.0034(19) -0.005(2)
C79 0.051(3) 0.036(3) 0.032(3) -0.008(2) 0.005(2) -0.010(2)
C80 0.037(3) 0.063(3) 0.024(2) -0.003(2) 0.002(2) -0.016(2)
C81 0.039(3) 0.057(3) 0.032(3) 0.008(2) -0.003(2) -0.003(2)
C82 0.032(3) 0.039(3) 0.037(3) 0.003(2) 0.003(2) 0.000(2)
C83 0.032(2) 0.032(2) 0.020(2) -0.0062(17) -0.0031(18) 0.0011(19)
C84 0.042(3) 0.032(2) 0.031(2) -0.0046(19) -0.004(2) 0.000(2)
C85 0.050(3) 0.025(2) 0.050(3) -0.004(2) 0.001(2) 0.000(2)
C86 0.065(4) 0.030(3) 0.050(3) -0.004(2) -0.008(3) 0.009(2)
C87 0.040(3) 0.043(3) 0.041(3) -0.006(2) -0.001(2) 0.011(2)
C88 0.038(3) 0.036(2) 0.025(2) -0.0071(18) 0.0017(19) 0.003(2)
C89 0.031(2) 0.032(2) 0.033(2) -0.0016(19) 0.006(2) 0.0019(19)
C90 0.044(3) 0.037(3) 0.054(3) -0.015(2) 0.013(2) -0.003(2)
C91 0.049(3) 0.055(4) 0.076(4) -0.035(3) 0.020(3) -0.020(3)
C92 0.062(4) 0.051(3) 0.073(4) -0.035(3) 0.023(3) -0.016(3)
C93 0.048(3) 0.052(3) 0.057(3) -0.026(3) 0.014(3) -0.001(3)
C94 0.025(2) 0.045(3) 0.050(3) -0.016(2) 0.006(2) -0.002(2)
C95 0.026(2) 0.030(2) 0.031(2) -0.0016(18) 0.0014(19) 0.0046(18)
C96 0.039(3) 0.074(4) 0.062(4) 0.025(3) -0.004(3) -0.008(3)
C97 0.037(3) 0.089(5) 0.089(5) 0.020(4) -0.016(3) -0.001(3)
C98 0.063(4) 0.083(5) 0.053(4) 0.012(3) -0.020(3) 0.020(3)
C99 0.051(4) 0.169(9) 0.118(7) 0.095(6) 0.000(4) 0.018(5)
C100 0.040(4) 0.139(7) 0.098(6) 0.077(5) -0.002(4) 0.008(4)
N1 0.028(2) 0.0260(19) 0.028(2) 0.0009(14) 0.0027(16) -0.0023(15)
N2 0.0236(19) 0.031(2) 0.025(2) 0.0001(14) 0.0029(16) 0.0014(15)
N3 0.028(2) 0.0305(19) 0.0238(18) -0.0019(14) 0.0004(15) 0.0033(15)
N4 0.031(2) 0.0273(19) 0.0241(18) -0.0036(14) -0.0003(15) 0.0014(15)
N5 0.028(2) 0.030(2) 0.0277(19) -0.0029(15) -0.0051(16) -0.0010(15)
N6 0.028(2) 0.034(2) 0.031(2) -0.0007(16) -0.0028(16) 0.0012(16)
P1 0.0275(6) 0.0316(6) 0.0262(6) 0.0057(5) 0.0010(5) 0.0017(5)
P2 0.0265(6) 0.0292(6) 0.0236(5) 0.0028(4) 0.0032(5) 0.0007(5)
P3 0.0280(6) 0.0265(6) 0.0232(5) -0.0035(4) 0.0020(5) -0.0014(4)
P4 0.0287(6) 0.0265(6) 0.0238(6) -0.0023(4) 0.0034(5) 0.0009(4)
P5 0.0317(6) 0.0380(7) 0.0238(6) -0.0016(5) 0.0026(5) 0.0000(5)
P6 0.0851(12) 0.0344(8) 0.0737(11) 0.0125(7) 0.0010(9) -0.0082(8)
F1 0.0570(19) 0.0548(18) 0.0356(16) -0.0170(13) -0.0008(14) 0.0025(14)
F2 0.0298(14) 0.0641(19) 0.0402(16) -0.0044(13) 0.0033(12) -0.0017(13)
F3 0.0506(17) 0.0454(17) 0.0374(15) 0.0090(12) -0.0009(13) -0.0019(13)
F4 0.0523(18) 0.0494(17) 0.0389(16) 0.0123(13) 0.0110(13) 0.0032(14)
F5 0.0302(15) 0.064(2) 0.0471(17) 0.0060(14) 0.0033(13) 0.0009(13)
F6 0.0525(17) 0.0466(16) 0.0296(14) -0.0119(12) 0.0148(13) -0.0052(13)
F7 0.239(6) 0.047(2) 0.063(3) 0.0078(19) -0.010(3) -0.018(3)
F8 0.105(3) 0.073(3) 0.125(4) -0.002(2) 0.025(3) -0.052(2)
F9 0.111(3) 0.045(2) 0.158(4) -0.015(2) 0.051(3) -0.010(2)
F10 0.063(2) 0.086(3) 0.105(3) 0.055(2) -0.011(2) -0.007(2)
F11 0.100(3) 0.061(2) 0.079(3) -0.0098(19) -0.002(2) 0.011(2)
F12 0.072(2) 0.050(2) 0.117(3) 0.001(2) -0.021(2) -0.0023(18)

loop_
_atom_type_symbol
_atom_type_description
_atom_type_scat_dispersion_real
_atom_type_scat_dispersion_imag
_atom_type_scat_source
C C 0.0033 0.0016 'International Tables Vol C Tables 4.2.6.8 and 6.1.1.4'
Cl Cl 0.1484 0.1585 'International Tables Vol C Tables 4.2.6.8 and 6.1.1.4'
F F 0.0171 0.0103 'International Tables Vol C Tables 4.2.6.8 and 6.1.1.4'
Fe Fe 0.3463 0.8444 'International Tables Vol C Tables 4.2.6.8 and 6.1.1.4'
H H 0.0000 0.0000 'International Tables Vol C Tables 4.2.6.8 and 6.1.1.4'
N N 0.0061 0.0033 'International Tables Vol C Tables 4.2.6.8 and 6.1.1.4'
P P 0.1023 0.0942 'International Tables Vol C Tables 4.2.6.8 and 6.1.1.4'
Ru Ru -1.2594 0.8363 'International Tables Vol C Tables 4.2.6.8 and 6.1.1.4'

loop_
_geom_angle_atom_site_label_1
_geom_angle_atom_site_label_2
_geom_angle_atom_site_label_3
_geom_angle
_geom_angle_site_symmetry_1
_geom_angle_site_symmetry_3
_geom_angle_publ_flag
C1 Ru1 C2 178.64(16) . . ?
C1 Ru1 N3 92.37(15) . . ?
C1 Ru1 N4 87.42(15) . . ?
C1 Ru1 N5 91.27(15) . . ?
C1 Ru1 N6 88.68(15) . . ?
C2 Ru1 N3 87.10(15) . . ?
C2 Ru1 N4 91.35(15) . . ?
C2 Ru1 N5 89.31(15) . . ?
C2 Ru1 N6 92.58(15) . . ?
N4 Ru1 N3 92.23(14) . . ?
N4 Ru1 N5 90.44(14) . . ?
N4 Ru1 N6 174.84(14) . . ?
N5 Ru1 N3 175.58(13) . . ?
N5 Ru1 N6 86.26(14) . . ?
N6 Ru1 N3 91.31(14) . . ?
C3 Fe1 C7 38.25(18) . . ?
C3 Fe1 P1 153.11(14) . . ?
C3 Fe1 P2 121.36(14) . . ?
C4 Fe1 C3 38.67(18) . . ?
C4 Fe1 C7 65.15(19) . . ?
C4 Fe1 P1 114.67(14) . . ?
C4 Fe1 P2 160.01(14) . . ?
C5 Fe1 C3 65.37(19) . . ?
C5 Fe1 C4 39.22(19) . . ?
C5 Fe1 C7 66.2(2) . . ?
C5 Fe1 P1 90.61(15) . . ?
C5 Fe1 P2 145.21(16) . . ?
C6 Fe1 C3 66.06(19) . . ?
C6 Fe1 C4 66.6(2) . . ?
C6 Fe1 C5 40.2(2) . . ?
C6 Fe1 C7 40.1(2) . . ?
C6 Fe1 P1 103.89(16) . . ?
C6 Fe1 P2 107.73(17) . . ?
C7 Fe1 P1 143.12(15) . . ?
C7 Fe1 P2 97.81(14) . . ?
N1 Fe1 C3 91.81(17) . . ?
N1 Fe1 C4 93.31(18) . . ?
N1 Fe1 C5 127.32(19) . . ?
N1 Fe1 C6 157.35(18) . . ?
N1 Fe1 C7 122.95(18) . . ?
N1 Fe1 P1 93.84(11) . . ?
N1 Fe1 P2 87.45(11) . . ?
P1 Fe1 P2 85.17(5) . . ?
C70 Fe2 C74 38.04(18) . . ?
C70 Fe2 P3 154.14(14) . . ?
C70 Fe2 P4 120.22(14) . . ?
C71 Fe2 C70 38.82(18) . . ?
C71 Fe2 C74 65.1(2) . . ?
C71 Fe2 P3 115.60(14) . . ?
C71 Fe2 P4 159.04(14) . . ?
C72 Fe2 C70 65.41(19) . . ?
C72 Fe2 C71 39.03(19) . . ?
C72 Fe2 C74 66.31(19) . . ?
C72 Fe2 P3 91.25(14) . . ?
C72 Fe2 P4 146.38(16) . . ?
C73 Fe2 C70 65.99(19) . . ?
C73 Fe2 C71 66.6(2) . . ?
C73 Fe2 C72 40.4(2) . . ?
C73 Fe2 C74 40.13(19) . . ?
C73 Fe2 P3 103.97(15) . . ?
C73 Fe2 P4 108.33(16) . . ?
C74 Fe2 P3 143.04(14) . . ?
C74 Fe2 P4 97.53(14) . . ?
N2 Fe2 C70 92.10(17) . . ?
N2 Fe2 C71 92.09(18) . . ?
N2 Fe2 C72 125.22(19) . . ?
N2 Fe2 C73 156.97(18) . . ?
N2 Fe2 C74 123.99(17) . . ?
N2 Fe2 P3 92.84(11) . . ?
N2 Fe2 P4 88.38(11) . . ?
P3 Fe2 P4 85.29(5) . . ?
N1 C1 Ru1 176.0(4) . . ?
N2 C2 Ru1 176.7(4) . . ?
Fe1 C3 H3 125.4 . . ?
C4 C3 Fe1 69.5(3) . . ?
C4 C3 H3 125.4 . . ?
C7 C3 Fe1 71.1(3) . . ?
C7 C3 H3 125.4 . . ?
C7 C3 C4 109.2(4) . . ?
Fe1 C4 H4 125.8 . . ?
C3 C4 Fe1 71.8(3) . . ?
C3 C4 H4 125.8 . . ?
C3 C4 C5 108.3(5) . . ?
C5 C4 Fe1 69.5(3) . . ?
C5 C4 H4 125.8 . . ?
Fe1 C5 H5 125.8 . . ?
C4 C5 Fe1 71.3(3) . . ?
C4 C5 H5 125.8 . . ?
C4 C5 C6 108.3(5) . . ?
C6 C5 Fe1 69.7(3) . . ?
C6 C5 H5 125.8 . . ?
Fe1 C6 H6 126.6 . . ?
C5 C6 Fe1 70.1(3) . . ?
C5 C6 H6 126.6 . . ?
C5 C6 C7 106.7(4) . . ?
C7 C6 Fe1 72.3(3) . . ?
C7 C6 H6 126.6 . . ?
Fe1 C7 H7 126.3 . . ?
C3 C7 Fe1 70.7(3) . . ?
C3 C7 C6 107.4(5) . . ?
C3 C7 H7 126.3 . . ?
C6 C7 Fe1 67.5(3) . . ?
C6 C7 H7 126.3 . . ?
H8A C8 H8B 108.2 . . ?
C9 C8 H8A 109.7 . . ?
C9 C8 H8B 109.7 . . ?
C9 C8 P1 109.8(3) . . ?
P1 C8 H8A 109.7 . . ?
P1 C8 H8B 109.7 . . ?
C8 C9 H9A 110.1 . . ?
C8 C9 H9B 110.1 . . ?
C8 C9 P2 107.9(3) . . ?
H9A C9 H9B 108.4 . . ?
P2 C9 H9A 110.1 . . ?
P2 C9 H9B 110.1 . . ?
C11 C10 C15 117.5(4) . . ?
C11 C10 P1 121.0(3) . . ?
C15 C10 P1 120.7(3) . . ?
C10 C11 H11 119.2 . . ?
C10 C11 C12 121.6(5) . . ?
C12 C11 H11 119.2 . . ?
C11 C12 H12 120.2 . . ?
C13 C12 C11 119.7(5) . . ?
C13 C12 H12 120.2 . . ?
C12 C13 H13 120.4 . . ?
C14 C13 C12 119.1(4) . . ?
C14 C13 H13 120.4 . . ?
C13 C14 H14 119.8 . . ?
C15 C14 C13 120.4(5) . . ?
C15 C14 H14 119.8 . . ?
C10 C15 H15 119.2 . . ?
C14 C15 C10 121.6(5) . . ?
C14 C15 H15 119.2 . . ?
C17 C16 C21 118.5(4) . . ?
C17 C16 P1 120.4(4) . . ?
C21 C16 P1 121.0(4) . . ?
C16 C17 H17 119.9 . . ?
C18 C17 C16 120.2(5) . . ?
C18 C17 H17 119.9 . . ?
C17 C18 H18 119.9 . . ?
C19 C18 C17 120.3(5) . . ?
C19 C18 H18 119.9 . . ?
C18 C19 H19 119.9 . . ?
C20 C19 C18 120.2(5) . . ?
C20 C19 H19 119.9 . . ?
C19 C20 H20 119.8 . . ?
C19 C20 C21 120.5(6) . . ?
C21 C20 H20 119.8 . . ?
C16 C21 H21 119.8 . . ?
C20 C21 C16 120.4(5) . . ?
C20 C21 H21 119.8 . . ?
C23 C22 P2 121.5(3) . . ?
C27 C22 C23 118.7(4) . . ?
C27 C22 P2 119.7(3) . . ?
C22 C23 H23 120.1 . . ?
C24 C23 C22 119.8(5) . . ?
C24 C23 H23 120.1 . . ?
C23 C24 H24 119.5 . . ?
C23 C24 C25 121.0(5) . . ?
C25 C24 H24 119.5 . . ?
C24 C25 H25 120.1 . . ?
C26 C25 C24 119.8(5) . . ?
C26 C25 H25 120.1 . . ?
C25 C26 H26 119.9 . . ?
C25 C26 C27 120.2(5) . . ?
C27 C26 H26 119.9 . . ?
C22 C27 C26 120.4(5) . . ?
C22 C27 H27 119.8 . . ?
C26 C27 H27 119.8 . . ?
C29 C28 P2 119.3(3) . . ?
C33 C28 C29 117.5(4) . . ?
C33 C28 P2 122.9(4) . . ?
C28 C29 H29 119.3 . . ?
C30 C29 C28 121.4(5) . . ?
C30 C29 H29 119.3 . . ?
C29 C30 H30 119.4 . . ?
C29 C30 C31 121.2(5) . . ?
C31 C30 H30 119.4 . . ?
C30 C31 H31 120.7 . . ?
C32 C31 C30 118.6(5) . . ?
C32 C31 H31 120.7 . . ?
C31 C32 H32 119.7 . . ?
C31 C32 C33 120.7(5) . . ?
C33 C32 H32 119.7 . . ?
C28 C33 C32 120.6(5) . . ?
C28 C33 H33 119.7 . . ?
C32 C33 H33 119.7 . . ?
C35 C34 H34 118.0 . . ?
N3 C34 H34 118.0 . . ?
N3 C34 C35 124.0(4) . . ?
C34 C35 H35 119.6 . . ?
C34 C35 C36 120.7(4) . . ?
C36 C35 H35 119.6 . . ?
C35 C36 C37 115.6(4) . . ?
C35 C36 C39 124.1(4) . . ?
C37 C36 C39 120.2(4) . . ?
C36 C37 H37 119.8 . . ?
C38 C37 C36 120.4(4) . . ?
C38 C37 H37 119.8 . . ?
C37 C38 H38 118.2 . . ?
N3 C38 C37 123.6(4) . . ?
N3 C38 H38 118.2 . . ?
C36 C39 C42 108.2(4) . . ?
C40 C39 C36 109.3(4) . . ?
C40 C39 C41 111.6(5) . . ?
C40 C39 C42 108.3(5) . . ?
C41 C39 C36 110.9(4) . . ?
C41 C39 C42 108.4(5) . . ?
C39 C40 H40A 109.5 . . ?
C39 C40 H40B 109.5 . . ?
C39 C40 H40C 109.5 . . ?
H40A C40 H40B 109.5 . . ?
H40A C40 H40C 109.5 . . ?
H40B C40 H40C 109.5 . . ?
C39 C41 H41A 109.5 . . ?
C39 C41 H41B 109.5 . . ?
C39 C41 H41C 109.5 . . ?
H41A C41 H41B 109.5 . . ?
H41A C41 H41C 109.5 . . ?
H41B C41 H41C 109.5 . . ?
C39 C42 H42A 109.5 . . ?
C39 C42 H42B 109.5 . . ?
C39 C42 H42C 109.5 . . ?
H42A C42 H42B 109.5 . . ?
H42A C42 H42C 109.5 . . ?
H42B C42 H42C 109.5 . . ?
C44 C43 H43 117.9 . . ?
N4 C43 H43 117.9 . . ?
N4 C43 C44 124.1(4) . . ?
C43 C44 H44 120.1 . . ?
C43 C44 C45 119.9(4) . . ?
C45 C44 H44 120.1 . . ?
C44 C45 C48 123.0(4) . . ?
C46 C45 C44 116.0(4) . . ?
C46 C45 C48 121.0(4) . . ?
C45 C46 H46 119.5 . . ?
C47 C46 C45 121.0(4) . . ?
C47 C46 H46 119.5 . . ?
C46 C47 H47 118.1 . . ?
N4 C47 C46 123.7(4) . . ?
N4 C47 H47 118.1 . . ?
C45 C48 C50 111.8(4) . . ?
C49 C48 C45 108.9(4) . . ?
C49 C48 C50 108.9(4) . . ?
C49 C48 C51 109.5(4) . . ?
C51 C48 C45 109.1(4) . . ?
C51 C48 C50 108.6(4) . . ?
C48 C49 H49A 109.5 . . ?
C48 C49 H49B 109.5 . . ?
C48 C49 H49C 109.5 . . ?
H49A C49 H49B 109.5 . . ?
H49A C49 H49C 109.5 . . ?
H49B C49 H49C 109.5 . . ?
C48 C50 H50A 109.5 . . ?
C48 C50 H50B 109.5 . . ?
C48 C50 H50C 109.5 . . ?
H50A C50 H50B 109.5 . . ?
H50A C50 H50C 109.5 . . ?
H50B C50 H50C 109.5 . . ?
C48 C51 H51A 109.5 . . ?
C48 C51 H51B 109.5 . . ?
C48 C51 H51C 109.5 . . ?
H51A C51 H51B 109.5 . . ?
H51A C51 H51C 109.5 . . ?
H51B C51 H51C 109.5 . . ?
C53 C52 H52 118.2 . . ?
N5 C52 H52 118.2 . . ?
N5 C52 C53 123.6(4) . . ?
C52 C53 H53 119.3 . . ?
C52 C53 C54 121.4(4) . . ?
C54 C53 H53 119.3 . . ?
C53 C54 C55 115.5(4) . . ?
C53 C54 C57 120.8(5) . . ?
C53 C54 C57A 122.8(14) . . ?
C55 C54 C57 123.7(5) . . ?
C55 C54 C57A 121.6(14) . . ?
C54 C55 H55 119.8 . . ?
C54 C55 C56 120.5(4) . . ?
C56 C55 H55 119.8 . . ?
C55 C56 H56 118.2 . . ?
N5 C56 C55 123.6(4) . . ?
N5 C56 H56 118.2 . . ?
C54 C57 C60 108.8(5) . . ?
C58 C57 C54 112.5(5) . . ?
C58 C57 C60 106.7(7) . . ?
C59 C57 C54 107.0(6) . . ?
C59 C57 C58 113.6(8) . . ?
C59 C57 C60 108.1(6) . . ?
C57 C58 H58A 109.5 . . ?
C57 C58 H58B 109.5 . . ?
C57 C58 H58C 109.5 . . ?
H58A C58 H58B 109.5 . . ?
H58A C58 H58C 109.5 . . ?
H58B C58 H58C 109.5 . . ?
C57 C59 H59A 109.5 . . ?
C57 C59 H59B 109.5 . . ?
C57 C59 H59C 109.5 . . ?
H59A C59 H59B 109.5 . . ?
H59A C59 H59C 109.5 . . ?
H59B C59 H59C 109.5 . . ?
C57 C60 H60A 109.5 . . ?
C57 C60 H60B 109.5 . . ?
C57 C60 H60C 109.5 . . ?
H60A C60 H60B 109.5 . . ?
H60A C60 H60C 109.5 . . ?
H60B C60 H60C 109.5 . . ?
C62 C61 H61 117.5 . . ?
N6 C61 H61 117.5 . . ?
N6 C61 C62 125.0(5) . . ?
C61 C62 H62 120.1 . . ?
C61 C62 C63 119.8(5) . . ?
C63 C62 H62 120.1 . . ?
C62 C63 C66 120.8(5) . . ?
C62 C63 C66A 115.6(10) . . ?
C64 C63 C62 114.9(4) . . ?
C64 C63 C66 124.3(5) . . ?
C64 C63 C66A 129.3(10) . . ?
C63 C64 H64 119.2 . . ?
C63 C64 C65 121.6(5) . . ?
C65 C64 H64 119.2 . . ?
C64 C65 H65 118.1 . . ?
N6 C65 C64 123.8(4) . . ?
N6 C65 H65 118.1 . . ?
C63 C66 C67 112.5(5) . . ?
C63 C66 C68 111.0(6) . . ?
C63 C66 C69 106.7(5) . . ?
C67 C66 C69 105.8(7) . . ?
C68 C66 C67 108.0(6) . . ?
C68 C66 C69 112.8(7) . . ?
C66 C67 H67A 109.5 . . ?
C66 C67 H67B 109.5 . . ?
C66 C67 H67C 109.5 . . ?
H67A C67 H67B 109.5 . . ?
H67A C67 H67C 109.5 . . ?
H67B C67 H67C 109.5 . . ?
C66 C68 H68A 109.5 . . ?
C66 C68 H68B 109.5 . . ?
C66 C68 H68C 109.5 . . ?
H68A C68 H68B 109.5 . . ?
H68A C68 H68C 109.5 . . ?
H68B C68 H68C 109.5 . . ?
C66 C69 H69A 109.5 . . ?
C66 C69 H69B 109.5 . . ?
C66 C69 H69C 109.5 . . ?
H69A C69 H69B 109.5 . . ?
H69A C69 H69C 109.5 . . ?
H69B C69 H69C 109.5 . . ?
Fe2 C70 H70 125.5 . . ?
C71 C70 Fe2 69.1(3) . . ?
C71 C70 H70 125.5 . . ?
C74 C70 Fe2 71.1(3) . . ?
C74 C70 H70 125.5 . . ?
C74 C70 C71 108.9(4) . . ?
Fe2 C71 H71 125.5 . . ?
C70 C71 Fe2 72.1(3) . . ?
C70 C71 H71 125.5 . . ?
C72 C71 Fe2 70.1(3) . . ?
C72 C71 C70 108.9(5) . . ?
C72 C71 H71 125.5 . . ?
Fe2 C72 H72 126.0 . . ?
C71 C72 Fe2 70.9(3) . . ?
C71 C72 H72 126.0 . . ?
C71 C72 C73 107.9(4) . . ?
C73 C72 Fe2 69.6(3) . . ?
C73 C72 H72 126.0 . . ?
Fe2 C73 H73 126.7 . . ?
C72 C73 Fe2 70.1(3) . . ?
C72 C73 H73 126.7 . . ?
C72 C73 C74 106.4(4) . . ?
C74 C73 Fe2 72.2(3) . . ?
C74 C73 H73 126.7 . . ?
Fe2 C74 H74 126.1 . . ?
C70 C74 Fe2 70.9(3) . . ?
C70 C74 C73 107.8(4) . . ?
C70 C74 H74 126.1 . . ?
C73 C74 Fe2 67.7(3) . . ?
C73 C74 H74 126.1 . . ?
H75A C75 H75B 108.3 . . ?
C76 C75 H75A 109.9 . . ?
C76 C75 H75B 109.9 . . ?
C76 C75 P3 108.7(3) . . ?
P3 C75 H75A 109.9 . . ?
P3 C75 H75B 109.9 . . ?
C75 C76 H76A 109.8 . . ?
C75 C76 H76B 109.8 . . ?
C75 C76 P4 109.2(3) . . ?
H76A C76 H76B 108.3 . . ?
P4 C76 H76A 109.8 . . ?
P4 C76 H76B 109.8 . . ?
C78 C77 P3 120.8(3) . . ?
C82 C77 C78 118.2(4) . . ?
C82 C77 P3 120.7(3) . . ?
C77 C78 H78 119.6 . . ?
C79 C78 C77 120.7(4) . . ?
C79 C78 H78 119.6 . . ?
C78 C79 H79 120.3 . . ?
C80 C79 C78 119.3(5) . . ?
C80 C79 H79 120.3 . . ?
C79 C80 H80 119.7 . . ?
C81 C80 C79 120.6(4) . . ?
C81 C80 H80 119.7 . . ?
C80 C81 H81 119.7 . . ?
C80 C81 C82 120.5(5) . . ?
C82 C81 H81 119.7 . . ?
C77 C82 H82 119.7 . . ?
C81 C82 C77 120.7(5) . . ?
C81 C82 H82 119.7 . . ?
C84 C83 P3 120.5(3) . . ?
C88 C83 C84 118.7(4) . . ?
C88 C83 P3 120.4(3) . . ?
C83 C84 H84 119.5 . . ?
C85 C84 C83 121.0(4) . . ?
C85 C84 H84 119.5 . . ?
C84 C85 H85 120.6 . . ?
C84 C85 C86 118.8(5) . . ?
C86 C85 H85 120.6 . . ?
C85 C86 H86 119.4 . . ?
C87 C86 C85 121.3(5) . . ?
C87 C86 H86 119.4 . . ?
C86 C87 H87 120.1 . . ?
C86 C87 C88 119.8(5) . . ?
C88 C87 H87 120.1 . . ?
C83 C88 C87 120.5(4) . . ?
C83 C88 H88 119.8 . . ?
C87 C88 H88 119.8 . . ?
C90 C89 P4 119.5(3) . . ?
C94 C89 C90 118.8(4) . . ?
C94 C89 P4 121.6(3) . . ?
C89 C90 H90 119.5 . . ?
C89 C90 C91 121.1(5) . . ?
C91 C90 H90 119.5 . . ?
C90 C91 H91 120.2 . . ?
C92 C91 C90 119.5(5) . . ?
C92 C91 H91 120.2 . . ?
C91 C92 H92 120.2 . . ?
C93 C92 C91 119.6(5) . . ?
C93 C92 H92 120.2 . . ?
C92 C93 H93 119.5 . . ?
C92 C93 C94 121.0(5) . . ?
C94 C93 H93 119.5 . . ?
C89 C94 C93 119.9(5) . . ?
C89 C94 H94 120.0 . . ?
C93 C94 H94 120.0 . . ?
C96 C95 P4 123.5(4) . . ?
C100 C95 C96 116.9(5) . . ?
C100 C95 P4 119.5(4) . . ?
C95 C96 H96 118.7 . . ?
C95 C96 C97 122.6(5) . . ?
C97 C96 H96 118.7 . . ?
C96 C97 H97 120.0 . . ?
C98 C97 C96 120.0(6) . . ?
C98 C97 H97 120.0 . . ?
C97 C98 H98 120.5 . . ?
C97 C98 C99 119.0(6) . . ?
C99 C98 H98 120.5 . . ?
C98 C99 H99 120.1 . . ?
C98 C99 C100 119.7(6) . . ?
C100 C99 H99 120.1 . . ?
C95 C100 C99 121.7(6) . . ?
C95 C100 H100 119.2 . . ?
C99 C100 H100 119.2 . . ?
C1 N1 Fe1 173.7(3) . . ?
C2 N2 Fe2 173.8(3) . . ?
C34 N3 Ru1 122.9(3) . . ?
C34 N3 C38 115.5(4) . . ?
C38 N3 Ru1 121.0(3) . . ?
C43 N4 Ru1 123.3(3) . . ?
C43 N4 C47 115.1(4) . . ?
C47 N4 Ru1 120.8(3) . . ?
C52 N5 Ru1 119.1(3) . . ?
C56 N5 Ru1 125.5(3) . . ?
C56 N5 C52 115.4(4) . . ?
C61 N6 Ru1 118.8(3) . . ?
C65 N6 Ru1 126.4(3) . . ?
C65 N6 C61 114.8(4) . . ?
C8 P1 Fe1 110.59(15) . . ?
C10 P1 Fe1 114.23(15) . . ?
C10 P1 C8 104.5(2) . . ?
C10 P1 C16 100.3(2) . . ?
C16 P1 Fe1 120.66(15) . . ?
C16 P1 C8 104.9(2) . . ?
C9 P2 Fe1 105.96(15) . . ?
C22 P2 Fe1 117.78(15) . . ?
C22 P2 C9 104.7(2) . . ?
C22 P2 C28 100.12(19) . . ?
C28 P2 Fe1 121.55(15) . . ?
C28 P2 C9 105.0(2) . . ?
C75 P3 Fe2 110.90(14) . . ?
C77 P3 Fe2 115.46(14) . . ?
C77 P3 C75 103.8(2) . . ?
C83 P3 Fe2 119.75(14) . . ?
C83 P3 C75 104.7(2) . . ?
C83 P3 C77 100.46(19) . . ?
C76 P4 Fe2 106.03(15) . . ?
C76 P4 C95 104.7(2) . . ?
C89 P4 Fe2 119.40(15) . . ?
C89 P4 C76 103.1(2) . . ?
C89 P4 C95 101.2(2) . . ?
C95 P4 Fe2 120.28(14) . . ?
F1 P5 F2 90.22(16) . . ?
F1 P5 F3 90.79(17) . . ?
F1 P5 F4 89.83(16) . . ?
F1 P5 F5 90.67(16) . . ?
F1 P5 F6 179.17(18) . . ?
F2 P5 F3 90.12(16) . . ?
F2 P5 F4 90.58(16) . . ?
F2 P5 F5 179.10(19) . . ?
F2 P5 F6 89.11(15) . . ?
F3 P5 F4 179.06(17) . . ?
F3 P5 F5 89.98(16) . . ?
F3 P5 F6 89.69(15) . . ?
F5 P5 F4 89.31(15) . . ?
F5 P5 F6 90.00(16) . . ?
F6 P5 F4 89.70(16) . . ?
F7 P6 F9 90.5(3) . . ?
F7 P6 F11 89.5(2) . . ?
F7 P6 F12 89.7(3) . . ?
F8 P6 F7 89.7(3) . . ?
F8 P6 F9 90.9(2) . . ?
F8 P6 F10 90.4(2) . . ?
F8 P6 F11 89.9(2) . . ?
F8 P6 F12 179.1(3) . . ?
F9 P6 F11 179.2(2) . . ?
F10 P6 F7 179.8(3) . . ?
F10 P6 F9 89.7(3) . . ?
F10 P6 F11 90.3(2) . . ?
F10 P6 F12 90.2(2) . . ?
F12 P6 F9 89.7(2) . . ?
F12 P6 F11 89.5(2) . . ?
C54 C57A C60A 111(2) . . ?
C58A C57A C54 113(2) . . ?
C58A C57A C60A 104(2) . . ?
C59A C57A C54 110(2) . . ?
C59A C57A C58A 110(2) . . ?
C59A C57A C60A 107(2) . . ?
C57A C58A H58D 111.2 . . ?
C57A C58A H58E 108.0 . . ?
C57A C58A H58F 109.2 . . ?
H58D C58A H58E 109.5 . . ?
H58D C58A H58F 109.5 . . ?
H58E C58A H58F 109.5 . . ?
C57A C59A H59D 109.5 . . ?
C57A C59A H59E 109.5 . . ?
C57A C59A H59F 109.5 . . ?
H59D C59A H59E 109.5 . . ?
H59D C59A H59F 109.5 . . ?
H59E C59A H59F 109.5 . . ?
C57A C60A H60D 109.5 . . ?
C57A C60A H60E 109.5 . . ?
C57A C60A H60F 109.5 . . ?
H60D C60A H60E 109.5 . . ?
H60D C60A H60F 109.5 . . ?
H60E C60A H60F 109.5 . . ?
C63 C66A C67A 105.4(16) . . ?
C63 C66A C68A 109.1(19) . . ?
C63 C66A C69A 109.7(18) . . ?
C67A C66A C69A 109.5(19) . . ?
C68A C66A C67A 114(2) . . ?
C68A C66A C69A 108.7(19) . . ?
C66A C67A H67D 109.5 . . ?
C66A C67A H67E 109.5 . . ?
C66A C67A H67F 109.5 . . ?
H67D C67A H67E 109.5 . . ?
H67D C67A H67F 109.5 . . ?
H67E C67A H67F 109.5 . . ?
C66A C68A H68D 109.5 . . ?
C66A C68A H68E 109.5 . . ?
C66A C68A H68F 109.5 . . ?
H68D C68A H68E 109.5 . . ?
H68D C68A H68F 109.5 . . ?
H68E C68A H68F 109.5 . . ?
C66A C69A H69D 107.6 . . ?
C66A C69A H69E 107.5 . . ?
C66A C69A H69F 113.2 . . ?
H69D C69A H69E 109.5 . . ?
H69D C69A H69F 109.5 . . ?
H69E C69A H69F 109.4 . . ?

loop_
_geom_bond_atom_site_label_1
_geom_bond_atom_site_label_2
_geom_bond_distance
_geom_bond_site_symmetry_2
_geom_bond_publ_flag
Ru1 C1 2.036(4) . ?
Ru1 C2 2.042(4) . ?
Ru1 N3 2.107(4) . ?
Ru1 N4 2.091(3) . ?
Ru1 N5 2.097(4) . ?
Ru1 N6 2.105(4) . ?
Fe1 C3 2.114(5) . ?
Fe1 C4 2.084(5) . ?
Fe1 C5 2.061(5) . ?
Fe1 C6 2.055(5) . ?
Fe1 C7 2.119(5) . ?
Fe1 N1 1.937(4) . ?
Fe1 P1 2.1970(13) . ?
Fe1 P2 2.2041(13) . ?
Fe2 C70 2.121(5) . ?
Fe2 C71 2.082(5) . ?
Fe2 C72 2.072(5) . ?
Fe2 C73 2.065(5) . ?
Fe2 C74 2.124(5) . ?
Fe2 N2 1.931(4) . ?
Fe2 P3 2.1962(13) . ?
Fe2 P4 2.2036(13) . ?
C1 N1 1.161(5) . ?
C2 N2 1.157(5) . ?
C3 H3 0.9800 . ?
C3 C4 1.390(7) . ?
C3 C7 1.387(7) . ?
C4 H4 0.9800 . ?
C4 C5 1.391(7) . ?
C5 H5 0.9800 . ?
C5 C6 1.413(8) . ?
C6 H6 0.9800 . ?
C6 C7 1.433(7) . ?
C7 H7 0.9800 . ?
C8 H8A 0.9700 . ?
C8 H8B 0.9700 . ?
C8 C9 1.537(6) . ?
C8 P1 1.856(4) . ?
C9 H9A 0.9700 . ?
C9 H9B 0.9700 . ?
C9 P2 1.842(4) . ?
C10 C11 1.383(6) . ?
C10 C15 1.405(6) . ?
C10 P1 1.829(4) . ?
C11 H11 0.9300 . ?
C11 C12 1.400(6) . ?
C12 H12 0.9300 . ?
C12 C13 1.397(7) . ?
C13 H13 0.9300 . ?
C13 C14 1.388(7) . ?
C14 H14 0.9300 . ?
C14 C15 1.376(6) . ?
C15 H15 0.9300 . ?
C16 C17 1.398(6) . ?
C16 C21 1.405(7) . ?
C16 P1 1.830(5) . ?
C17 H17 0.9300 . ?
C17 C18 1.395(7) . ?
C18 H18 0.9300 . ?
C18 C19 1.379(8) . ?
C19 H19 0.9300 . ?
C19 C20 1.373(8) . ?
C20 H20 0.9300 . ?
C20 C21 1.387(7) . ?
C21 H21 0.9300 . ?
C22 C23 1.402(6) . ?
C22 C27 1.386(6) . ?
C22 P2 1.830(4) . ?
C23 H23 0.9300 . ?
C23 C24 1.377(6) . ?
C24 H24 0.9300 . ?
C24 C25 1.377(7) . ?
C25 H25 0.9300 . ?
C25 C26 1.367(7) . ?
C26 H26 0.9300 . ?
C26 C27 1.395(7) . ?
C27 H27 0.9300 . ?
C28 C29 1.393(6) . ?
C28 C33 1.380(6) . ?
C28 P2 1.837(4) . ?
C29 H29 0.9300 . ?
C29 C30 1.364(6) . ?
C30 H30 0.9300 . ?
C30 C31 1.375(7) . ?
C31 H31 0.9300 . ?
C31 C32 1.369(7) . ?
C32 H32 0.9300 . ?
C32 C33 1.402(7) . ?
C33 H33 0.9300 . ?
C34 H34 0.9300 . ?
C34 C35 1.380(6) . ?
C34 N3 1.344(5) . ?
C35 H35 0.9300 . ?
C35 C36 1.396(6) . ?
C36 C37 1.397(6) . ?
C36 C39 1.541(6) . ?
C37 H37 0.9300 . ?
C37 C38 1.385(6) . ?
C38 H38 0.9300 . ?
C38 N3 1.360(5) . ?
C39 C40 1.522(7) . ?
C39 C41 1.524(7) . ?
C39 C42 1.550(8) . ?
C40 H40A 0.9600 . ?
C40 H40B 0.9600 . ?
C40 H40C 0.9600 . ?
C41 H41A 0.9600 . ?
C41 H41B 0.9600 . ?
C41 H41C 0.9600 . ?
C42 H42A 0.9600 . ?
C42 H42B 0.9600 . ?
C42 H42C 0.9600 . ?
C43 H43 0.9300 . ?
C43 C44 1.381(6) . ?
C43 N4 1.353(5) . ?
C44 H44 0.9300 . ?
C44 C45 1.403(6) . ?
C45 C46 1.382(6) . ?
C45 C48 1.538(6) . ?
C46 H46 0.9300 . ?
C46 C47 1.373(6) . ?
C47 H47 0.9300 . ?
C47 N4 1.359(5) . ?
C48 C49 1.531(7) . ?
C48 C50 1.546(7) . ?
C48 C51 1.534(7) . ?
C49 H49A 0.9600 . ?
C49 H49B 0.9600 . ?
C49 H49C 0.9600 . ?
C50 H50A 0.9600 . ?
C50 H50B 0.9600 . ?
C50 H50C 0.9600 . ?
C51 H51A 0.9600 . ?
C51 H51B 0.9600 . ?
C51 H51C 0.9600 . ?
C52 H52 0.9300 . ?
C52 C53 1.379(7) . ?
C52 N5 1.360(5) . ?
C53 H53 0.9300 . ?
C53 C54 1.381(7) . ?
C54 C55 1.392(6) . ?
C54 C57 1.523(7) . ?
C54 C57A 1.527(19) . ?
C55 H55 0.9300 . ?
C55 C56 1.405(6) . ?
C56 H56 0.9300 . ?
C56 N5 1.337(5) . ?
C57 C58 1.519(10) . ?
C57 C59 1.513(10) . ?
C57 C60 1.537(9) . ?
C58 H58A 0.9600 . ?
C58 H58B 0.9600 . ?
C58 H58C 0.9600 . ?
C59 H59A 0.9600 . ?
C59 H59B 0.9600 . ?
C59 H59C 0.9600 . ?
C60 H60A 0.9600 . ?
C60 H60B 0.9600 . ?
C60 H60C 0.9600 . ?
C61 H61 0.9300 . ?
C61 C62 1.364(7) . ?
C61 N6 1.361(6) . ?
C62 H62 0.9300 . ?
C62 C63 1.417(7) . ?
C63 C64 1.375(7) . ?
C63 C66 1.519(7) . ?
C63 C66A 1.523(18) . ?
C64 H64 0.9300 . ?
C64 C65 1.389(6) . ?
C65 H65 0.9300 . ?
C65 N6 1.331(6) . ?
C66 C67 1.531(9) . ?
C66 C68 1.527(9) . ?
C66 C69 1.541(9) . ?
C67 H67A 0.9600 . ?
C67 H67B 0.9600 . ?
C67 H67C 0.9600 . ?
C68 H68A 0.9600 . ?
C68 H68B 0.9600 . ?
C68 H68C 0.9600 . ?
C69 H69A 0.9600 . ?
C69 H69B 0.9600 . ?
C69 H69C 0.9600 . ?
C70 H70 0.9800 . ?
C70 C71 1.397(7) . ?
C70 C74 1.384(7) . ?
C71 H71 0.9800 . ?
C71 C72 1.388(7) . ?
C72 H72 0.9800 . ?
C72 C73 1.428(7) . ?
C73 H73 0.9800 . ?
C73 C74 1.438(7) . ?
C74 H74 0.9800 . ?
C75 H75A 0.9700 . ?
C75 H75B 0.9700 . ?
C75 C76 1.531(6) . ?
C75 P3 1.870(4) . ?
C76 H76A 0.9700 . ?
C76 H76B 0.9700 . ?
C76 P4 1.834(4) . ?
C77 C78 1.402(6) . ?
C77 C82 1.398(6) . ?
C77 P3 1.841(4) . ?
C78 H78 0.9300 . ?
C78 C79 1.390(6) . ?
C79 H79 0.9300 . ?
C79 C80 1.386(7) . ?
C80 H80 0.9300 . ?
C80 C81 1.370(7) . ?
C81 H81 0.9300 . ?
C81 C82 1.376(6) . ?
C82 H82 0.9300 . ?
C83 C84 1.411(6) . ?
C83 C88 1.385(6) . ?
C83 P3 1.837(4) . ?
C84 H84 0.9300 . ?
C84 C85 1.384(6) . ?
C85 H85 0.9300 . ?
C85 C86 1.390(7) . ?
C86 H86 0.9300 . ?
C86 C87 1.374(7) . ?
C87 H87 0.9300 . ?
C87 C88 1.393(6) . ?
C88 H88 0.9300 . ?
C89 C90 1.384(6) . ?
C89 C94 1.382(6) . ?
C89 P4 1.832(4) . ?
C90 H90 0.9300 . ?
C90 C91 1.388(7) . ?
C91 H91 0.9300 . ?
C91 C92 1.378(7) . ?
C92 H92 0.9300 . ?
C92 C93 1.371(7) . ?
C93 H93 0.9300 . ?
C93 C94 1.386(6) . ?
C94 H94 0.9300 . ?
C95 C96 1.368(6) . ?
C95 C100 1.359(7) . ?
C95 P4 1.838(4) . ?
C96 H96 0.9300 . ?
C96 C97 1.391(7) . ?
C97 H97 0.9300 . ?
C97 C98 1.346(9) . ?
C98 H98 0.9300 . ?
C98 C99 1.386(9) . ?
C99 H99 0.9300 . ?
C99 C100 1.400(8) . ?
C100 H100 0.9300 . ?
P5 F1 1.590(3) . ?
P5 F2 1.596(3) . ?
P5 F3 1.598(3) . ?
P5 F4 1.612(3) . ?
P5 F5 1.601(3) . ?
P5 F6 1.611(3) . ?
P6 F7 1.594(4) . ?
P6 F8 1.581(4) . ?
P6 F9 1.604(4) . ?
P6 F10 1.589(4) . ?
P6 F11 1.611(4) . ?
P6 F12 1.604(4) . ?
C57A C58A 1.52(2) . ?
C57A C59A 1.52(2) . ?
C57A C60A 1.54(2) . ?
C58A H58D 0.9600 . ?
C58A H58E 0.9600 . ?
C58A H58F 0.9603 . ?
C59A H59D 0.9600 . ?
C59A H59E 0.9600 . ?
C59A H59F 0.9600 . ?
C60A H60D 0.9600 . ?
C60A H60E 0.9600 . ?
C60A H60F 0.9600 . ?
C66A C67A 1.531(18) . ?
C66A C68A 1.530(18) . ?
C66A C69A 1.548(19) . ?
C67A H67D 0.9600 . ?
C67A H67E 0.9600 . ?
C67A H67F 0.9600 . ?
C68A H68D 0.9600 . ?
C68A H68E 0.9600 . ?
C68A H68F 0.9600 . ?
C69A H69D 0.9600 . ?
C69A H69E 0.9603 . ?
C69A H69F 0.9601 . ?

loop_
_smtbx_masks_void_nr
_smtbx_masks_void_average_x
_smtbx_masks_void_average_y
_smtbx_masks_void_average_z
_smtbx_masks_void_volume
_smtbx_masks_void_count_electrons
_smtbx_masks_void_content
1 0.547 0.000 0.500 1062.2 318.2 ?
2 -0.298 0.500 0.000 1062.2 318.2 ?
